data_2213423
loop_
_publ_author_name
'Liu, Qi-Kui'
'Ma, Jian-Ping'
'Huang, Ru-Qi'
'Dong, Yu-Bin'

_publ_section_title
;
 1,2-Diphenyl-2-{[1-(quinoxalin-3-yl)propylidene]hydrazono}ethanone
;
_journal_coeditor_code KJ2053
_journal_issue 5
_journal_name_full 'Acta Crystallographica Section E'
_journal_page_first o2646
_journal_page_last o2647
_journal_paper_doi 10.1107/S1600536807017710
_journal_volume 63
_journal_year 2007
_chemical_formula_iupac 'C25 H20 N4 O'
_chemical_formula_moiety 'C25 H20 N4 O'
_chemical_formula_sum 'C25 H20 N4 O'
_chemical_formula_weight 392.45
_chemical_name_systematic
;
1,2-Diphenyl-2-{[1-(quinoxalin-3-yl)propylidene]hydrazono}ethanone
;
_space_group_IT_number 14
_symmetry_cell_setting monoclinic
_symmetry_space_group_name_Hall '-P 2ybc'
_symmetry_space_group_name_H-M 'P 1 21/c 1'
_atom_sites_solution_hydrogens geom
_atom_sites_solution_primary direct
_atom_sites_solution_secondary difmap
_audit_creation_method SHELXL-97
_cell_angle_alpha 90.00
_cell_angle_beta 99.991(3)
_cell_angle_gamma 90.00
_cell_formula_units_Z 4
_cell_length_a 8.1587(18)
_cell_length_b 13.703(3)
_cell_length_c 18.660(4)
_cell_measurement_reflns_used 2252
_cell_measurement_temperature 298(2)
_cell_measurement_theta_max 22.379
_cell_measurement_theta_min 2.629
_cell_volume 2054.5(8)
_computing_cell_refinement 'SAINT (Bruker, 2000)'
_computing_data_collection 'SMART (Bruker, 2000)'
_computing_data_reduction SAINT
_computing_molecular_graphics 'SHELXTL (Bruker, 2000)'
_computing_publication_material SHELXTL
_computing_structure_refinement 'SHELXL97 (Sheldrick, 1997)'
_computing_structure_solution 'SHELXS97 (Sheldrick, 1997)'
_diffrn_ambient_temperature 298(2)
_diffrn_measured_fraction_theta_full 0.996
_diffrn_measured_fraction_theta_max 0.996
_diffrn_measurement_device_type 'Bruker SMART 1K CCD area-detector'
_diffrn_measurement_method '\f and \w'
_diffrn_radiation_monochromator graphite
_diffrn_radiation_source 'fine-focus sealed tube'
_diffrn_radiation_type MoK\a
_diffrn_radiation_wavelength 0.71073
_diffrn_reflns_av_R_equivalents 0.0340
_diffrn_reflns_av_sigmaI/netI 0.0366
_diffrn_reflns_limit_h_max 9
_diffrn_reflns_limit_h_min -9
_diffrn_reflns_limit_k_max 13
_diffrn_reflns_limit_k_min -16
_diffrn_reflns_limit_l_max 22
_diffrn_reflns_limit_l_min -22
_diffrn_reflns_number 10445
_diffrn_reflns_theta_full 25.02
_diffrn_reflns_theta_max 25.02
_diffrn_reflns_theta_min 2.22
_diffrn_standards_number 0
_exptl_absorpt_coefficient_mu 0.080
_exptl_absorpt_correction_T_max 0.9897
_exptl_absorpt_correction_T_min 0.9702
_exptl_absorpt_correction_type multi-scan
_exptl_absorpt_process_details '(SADABS; Sheldrick, 1996)'
_exptl_crystal_colour yellow
_exptl_crystal_density_diffrn 1.269
_exptl_crystal_density_method 'not measured'
_exptl_crystal_description block
_exptl_crystal_F_000 824
_exptl_crystal_size_max 0.38
_exptl_crystal_size_mid 0.18
_exptl_crystal_size_min 0.13
_refine_diff_density_max 0.137
_refine_diff_density_min -0.152
_refine_ls_extinction_method none
_refine_ls_goodness_of_fit_ref 1.023
_refine_ls_hydrogen_treatment constr
_refine_ls_matrix_type full
_refine_ls_number_parameters 272
_refine_ls_number_reflns 3617
_refine_ls_number_restraints 0
_refine_ls_restrained_S_all 1.023
_refine_ls_R_factor_all 0.0683
_refine_ls_R_factor_gt 0.0461
_refine_ls_shift/su_max 0.000
_refine_ls_shift/su_mean 0.000
_refine_ls_structure_factor_coef Fsqd
_refine_ls_weighting_details 'calc w=1/[\s^2^(Fo^2^)+(0.0582P)^2^+0.1913P] where P=(Fo^2^+2Fc^2^)/3'
_refine_ls_weighting_scheme calc
_refine_ls_wR_factor_gt 0.1122
_refine_ls_wR_factor_ref 0.1243
_reflns_number_gt 2607
_reflns_number_total 3617
_reflns_threshold_expression I>2\s(I)
_cod_data_source_file kj2053.cif
_cod_data_source_block I
_cod_depositor_comments
;
The following automatic conversions were performed:
'_symmetry_cell_setting' value 'Monoclinic' changed to 'monoclinic'
according to '/home/saulius/struct/CIF-dictionaries/cif_core.dic'
dictionary named 'cif_core.dic' version 2.4.1 from 2010-06-29.

Automatic conversion script
Id: cif_fix_enum 1527 2010-12-29 10:47:43Z saulius 

The following automatic conversions were performed:

'_symmetry_cell_setting' value 'Monoclinic' changed to 'monoclinic'
according to /home/saulius/struct/CIF-dictionaries/cif_core.dic
dictionary named 'cif_core.dic' version 2.4.1 from 2010-06-29.

Automatic conversion script
Id: cif_fix_values 1715 2011-07-08 13:25:40Z adriana 
;
_cod_original_sg_symbol_H-M 'P 21/c'
_cod_database_code 2213423
_cod_database_fobs_code 2213423

loop_
_symmetry_equiv_pos_as_xyz
'x, y, z'
'-x, y+1/2, -z+1/2'
'-x, -y, -z'
'x, -y-1/2, z-1/2'

loop_
_atom_site_type_symbol
_atom_site_label
_atom_site_fract_x
_atom_site_fract_y
_atom_site_fract_z
_atom_site_U_iso_or_equiv
_atom_site_adp_type
_atom_site_calc_flag
_atom_site_refinement_flags
_atom_site_occupancy
C C1 0.2066(3) 0.21823(16) 0.28268(11) 0.0681(6) Uani d . 1
H H1 0.1730 0.2335 0.2338 0.082 Uiso calc R 1
C C2 0.2570(3) 0.12670(17) 0.30251(12) 0.0832(7) Uani d . 1
H H2 0.2586 0.0794 0.2669 0.100 Uiso calc R 1
C C3 0.3066(4) 0.10233(16) 0.37550(13) 0.0890(8) Uani d . 1
H H3 0.3404 0.0389 0.3882 0.107 Uiso calc R 1
C C4 0.3060(3) 0.17025(15) 0.42829(11) 0.0738(6) Uani d . 1
H H4 0.3395 0.1532 0.4769 0.089 Uiso calc R 1
C C5 0.2550(2) 0.26617(13) 0.40994(9) 0.0499(5) Uani d . 1
C C6 0.2049(2) 0.29023(13) 0.33612(9) 0.0493(5) Uani d . 1
C C7 0.1568(2) 0.44577(13) 0.36814(9) 0.0490(5) Uani d . 1
H H7 0.1237 0.5094 0.3559 0.059 Uiso calc R 1
C C8 0.2065(2) 0.42248(12) 0.44267(9) 0.0409(4) Uani d . 1
C C9 0.2089(2) 0.49766(12) 0.50020(9) 0.0419(4) Uani d . 1
C C10 0.2478(2) 0.46783(13) 0.57869(9) 0.0483(4) Uani d . 1
H H10A 0.2217 0.3992 0.5828 0.058 Uiso calc R 1
H H10B 0.1783 0.5048 0.6061 0.058 Uiso calc R 1
C C11 0.4285(2) 0.48470(16) 0.61089(11) 0.0654(6) Uani d . 1
H H11A 0.4977 0.4510 0.5823 0.098 Uiso calc R 1
H H11B 0.4503 0.4605 0.6599 0.098 Uiso calc R 1
H H11C 0.4522 0.5533 0.6109 0.098 Uiso calc R 1
C C12 0.1644(2) 0.74147(12) 0.50936(9) 0.0444(4) Uani d . 1
C C13 0.1787(2) 0.82274(13) 0.56161(9) 0.0487(5) Uani d . 1
C C14 0.1995(3) 0.80519(17) 0.63472(11) 0.0833(7) Uani d . 1
H H14 0.2049 0.7411 0.6513 0.100 Uiso calc R 1
C C15 0.2126(4) 0.8799(2) 0.68419(13) 0.0985(9) Uani d . 1
H H15 0.2269 0.8661 0.7337 0.118 Uiso calc R 1
C C16 0.2048(3) 0.97364(18) 0.66124(13) 0.0816(7) Uani d . 1
H H16 0.2125 1.0243 0.6948 0.098 Uiso calc R 1
C C17 0.1857(3) 0.99354(16) 0.58894(14) 0.0835(7) Uani d . 1
H H17 0.1818 1.0580 0.5731 0.100 Uiso calc R 1
C C18 0.1719(3) 0.91850(14) 0.53904(11) 0.0691(6) Uani d . 1
H H18 0.1579 0.9327 0.4896 0.083 Uiso calc R 1
C C19 0.1094(2) 0.76456(11) 0.42925(9) 0.0431(4) Uani d . 1
C C20 0.2359(2) 0.78836(11) 0.38451(8) 0.0411(4) Uani d . 1
C C21 0.1883(2) 0.83821(13) 0.31935(9) 0.0511(5) Uani d . 1
H H21 0.0774 0.8552 0.3042 0.061 Uiso calc R 1
C C22 0.3045(3) 0.86226(14) 0.27751(10) 0.0619(6) Uani d . 1
H H22 0.2723 0.8959 0.2341 0.074 Uiso calc R 1
C C23 0.4679(3) 0.83700(16) 0.29931(12) 0.0703(6) Uani d . 1
H H23 0.5461 0.8531 0.2704 0.084 Uiso calc R 1
C C24 0.5167(3) 0.78801(16) 0.36358(12) 0.0685(6) Uani d . 1
H H24 0.6278 0.7709 0.3782 0.082 Uiso calc R 1
C C25 0.4014(2) 0.76405(13) 0.40652(10) 0.0535(5) Uani d . 1
H H25 0.4350 0.7315 0.4504 0.064 Uiso calc R 1
O O1 -0.03903(16) 0.76903(10) 0.40600(7) 0.0602(4) Uani d . 1
N N1 0.1552(2) 0.38294(11) 0.31589(8) 0.0543(4) Uani d . 1
N N2 0.25564(18) 0.33406(10) 0.46352(7) 0.0483(4) Uani d . 1
N N3 0.18027(18) 0.58542(10) 0.47678(7) 0.0484(4) Uani d . 1
N N4 0.19299(19) 0.65411(10) 0.53339(7) 0.0515(4) Uani d . 1

loop_
_atom_site_aniso_label
_atom_site_aniso_U_11
_atom_site_aniso_U_22
_atom_site_aniso_U_33
_atom_site_aniso_U_12
_atom_site_aniso_U_13
_atom_site_aniso_U_23
C1 0.0927(16) 0.0621(14) 0.0501(12) -0.0052(12) 0.0142(11) -0.0093(10)
C2 0.129(2) 0.0566(14) 0.0649(15) 0.0021(14) 0.0198(14) -0.0169(12)
C3 0.140(2) 0.0470(13) 0.0773(17) 0.0107(13) 0.0121(15) -0.0064(12)
C4 0.1150(19) 0.0467(12) 0.0555(12) 0.0048(12) 0.0028(12) 0.0006(10)
C5 0.0610(12) 0.0412(10) 0.0476(11) -0.0046(8) 0.0101(9) -0.0010(9)
C6 0.0562(12) 0.0474(11) 0.0452(10) -0.0076(9) 0.0108(9) -0.0014(8)
C7 0.0584(12) 0.0435(10) 0.0431(11) -0.0003(9) 0.0033(8) 0.0046(9)
C8 0.0417(10) 0.0397(10) 0.0413(10) -0.0049(7) 0.0074(8) 0.0017(8)
C9 0.0417(10) 0.0418(10) 0.0428(10) -0.0029(7) 0.0088(7) 0.0030(8)
C10 0.0560(11) 0.0439(10) 0.0463(10) -0.0015(8) 0.0130(8) 0.0006(8)
C11 0.0609(13) 0.0728(14) 0.0597(12) 0.0039(10) 0.0027(10) -0.0001(11)
C12 0.0494(10) 0.0408(10) 0.0442(10) -0.0004(8) 0.0110(8) 0.0025(8)
C13 0.0569(12) 0.0430(11) 0.0474(10) -0.0004(8) 0.0124(9) -0.0012(8)
C14 0.146(2) 0.0569(13) 0.0484(12) -0.0050(14) 0.0204(13) -0.0010(11)
C15 0.167(3) 0.0777(18) 0.0542(13) -0.0131(17) 0.0270(15) -0.0155(13)
C16 0.1016(19) 0.0699(17) 0.0765(17) -0.0085(13) 0.0250(14) -0.0337(13)
C17 0.118(2) 0.0481(13) 0.0832(17) 0.0032(12) 0.0146(14) -0.0125(12)
C18 0.0979(17) 0.0494(13) 0.0587(12) 0.0042(11) 0.0094(11) -0.0046(10)
C19 0.0497(11) 0.0316(9) 0.0472(10) 0.0020(8) 0.0059(9) -0.0017(8)
C20 0.0494(11) 0.0349(9) 0.0382(9) -0.0011(8) 0.0052(8) -0.0038(7)
C21 0.0592(12) 0.0470(11) 0.0445(10) -0.0016(9) 0.0018(9) 0.0005(9)
C22 0.0901(17) 0.0517(12) 0.0452(11) -0.0083(11) 0.0157(11) 0.0024(9)
C23 0.0822(17) 0.0677(15) 0.0694(14) -0.0112(12) 0.0365(12) -0.0025(12)
C24 0.0540(13) 0.0732(14) 0.0811(15) 0.0027(11) 0.0192(11) -0.0011(12)
C25 0.0527(12) 0.0550(12) 0.0523(11) 0.0038(9) 0.0081(9) 0.0042(9)
O1 0.0466(8) 0.0695(9) 0.0622(8) 0.0011(6) 0.0035(6) 0.0057(7)
N1 0.0686(11) 0.0517(10) 0.0407(8) -0.0024(8) 0.0046(7) 0.0002(8)
N2 0.0598(10) 0.0412(9) 0.0431(8) -0.0021(7) 0.0067(7) 0.0010(7)
N3 0.0630(10) 0.0400(9) 0.0422(8) -0.0017(7) 0.0092(7) 0.0002(7)
N4 0.0705(11) 0.0409(9) 0.0438(8) 0.0014(7) 0.0119(7) -0.0006(7)

loop_
_atom_type_symbol
_atom_type_description
_atom_type_scat_dispersion_real
_atom_type_scat_dispersion_imag
_atom_type_scat_source
C C 0.0033 0.0016 'International Tables Vol C Tables 4.2.6.8 and 6.1.1.4'
H H 0.0000 0.0000 'International Tables Vol C Tables 4.2.6.8 and 6.1.1.4'
N N 0.0061 0.0033 'International Tables Vol C Tables 4.2.6.8 and 6.1.1.4'
O O 0.0106 0.0060 'International Tables Vol C Tables 4.2.6.8 and 6.1.1.4'

loop_
_geom_angle_atom_site_label_1
_geom_angle_atom_site_label_2
_geom_angle_atom_site_label_3
_geom_angle
C2 C1 C6 119.84(19)
C2 C1 H1 120.1
C6 C1 H1 120.1
C1 C2 C3 120.9(2)
C1 C2 H2 119.6
C3 C2 H2 119.6
C4 C3 C2 120.6(2)
C4 C3 H3 119.7
C2 C3 H3 119.7
C3 C4 C5 120.27(19)
C3 C4 H4 119.9
C5 C4 H4 119.9
N2 C5 C4 119.76(16)
N2 C5 C6 121.41(16)
C4 C5 C6 118.82(17)
N1 C6 C1 119.73(17)
N1 C6 C5 120.68(16)
C1 C6 C5 119.59(18)
N1 C7 C8 123.50(16)
N1 C7 H7 118.2
C8 C7 H7 118.2
N2 C8 C7 121.28(16)
N2 C8 C9 117.41(14)
C7 C8 C9 121.29(15)
N3 C9 C8 115.07(14)
N3 C9 C10 125.54(16)
C8 C9 C10 119.38(15)
C9 C10 C11 111.90(15)
C9 C10 H10A 109.2
C11 C10 H10A 109.2
C9 C10 H10B 109.2
C11 C10 H10B 109.2
H10A C10 H10B 107.9
C10 C11 H11A 109.5
C10 C11 H11B 109.5
H11A C11 H11B 109.5
C10 C11 H11C 109.5
H11A C11 H11C 109.5
H11B C11 H11C 109.5
N4 C12 C13 119.01(15)
N4 C12 C19 122.85(15)
C13 C12 C19 118.09(14)
C14 C13 C18 117.70(18)
C14 C13 C12 120.67(17)
C18 C13 C12 121.63(16)
C13 C14 C15 121.5(2)
C13 C14 H14 119.2
C15 C14 H14 119.2
C16 C15 C14 120.2(2)
C16 C15 H15 119.9
C14 C15 H15 119.9
C15 C16 C17 119.8(2)
C15 C16 H16 120.1
C17 C16 H16 120.1
C16 C17 C18 120.2(2)
C16 C17 H17 119.9
C18 C17 H17 119.9
C13 C18 C17 120.7(2)
C13 C18 H18 119.7
C17 C18 H18 119.7
O1 C19 C20 122.67(15)
O1 C19 C12 117.92(15)
C20 C19 C12 119.22(15)
C25 C20 C21 119.24(16)
C25 C20 C19 121.54(15)
C21 C20 C19 119.20(16)
C22 C21 C20 120.07(18)
C22 C21 H21 120.0
C20 C21 H21 120.0
C21 C22 C23 120.32(19)
C21 C22 H22 119.8
C23 C22 H22 119.8
C22 C23 C24 120.23(19)
C22 C23 H23 119.9
C24 C23 H23 119.9
C23 C24 C25 120.1(2)
C23 C24 H24 120.0
C25 C24 H24 120.0
C24 C25 C20 120.02(18)
C24 C25 H25 120.0
C20 C25 H25 120.0
C7 N1 C6 116.41(15)
C8 N2 C5 116.71(14)
C9 N3 N4 112.66(14)
C12 N4 N3 112.11(14)

loop_
_geom_bond_atom_site_label_1
_geom_bond_atom_site_label_2
_geom_bond_distance
C1 C2 1.351(3)
C1 C6 1.405(3)
C1 H1 0.9300
C2 C3 1.393(3)
C2 H2 0.9300
C3 C4 1.356(3)
C3 H3 0.9300
C4 C5 1.403(3)
C4 H4 0.9300
C5 N2 1.365(2)
C5 C6 1.406(2)
C6 N1 1.367(2)
C7 N1 1.299(2)
C7 C8 1.416(2)
C7 H7 0.9300
C8 N2 1.314(2)
C8 C9 1.485(2)
C9 N3 1.287(2)
C9 C10 1.500(2)
C10 C11 1.510(3)
C10 H10A 0.9700
C10 H10B 0.9700
C11 H11A 0.9600
C11 H11B 0.9600
C11 H11C 0.9600
C12 N4 1.285(2)
C12 C13 1.471(2)
C12 C19 1.518(2)
C13 C14 1.366(3)
C13 C18 1.376(3)
C14 C15 1.370(3)
C14 H14 0.9300
C15 C16 1.352(3)
C15 H15 0.9300
C16 C17 1.359(3)
C16 H16 0.9300
C17 C18 1.379(3)
C17 H17 0.9300
C18 H18 0.9300
C19 O1 1.215(2)
C19 C20 1.472(2)
C20 C25 1.383(2)
C20 C21 1.390(2)
C21 C22 1.369(3)
C21 H21 0.9300
C22 C23 1.369(3)
C22 H22 0.9300
C23 C24 1.372(3)
C23 H23 0.9300
C24 C25 1.377(3)
C24 H24 0.9300
C25 H25 0.9300
N3 N4 1.4052(19)

loop_
_geom_torsion_atom_site_label_1
_geom_torsion_atom_site_label_2
_geom_torsion_atom_site_label_3
_geom_torsion_atom_site_label_4
_geom_torsion
C6 C1 C2 C3 0.4(4)
C1 C2 C3 C4 -0.3(4)
C2 C3 C4 C5 0.1(4)
C3 C4 C5 N2 -179.7(2)
C3 C4 C5 C6 0.0(3)
C2 C1 C6 N1 179.5(2)
C2 C1 C6 C5 -0.4(3)
N2 C5 C6 N1 0.0(3)
C4 C5 C6 N1 -179.67(18)
N2 C5 C6 C1 179.81(17)
C4 C5 C6 C1 0.2(3)
N1 C7 C8 N2 0.4(3)
N1 C7 C8 C9 178.89(16)
N2 C8 C9 N3 171.54(15)
C7 C8 C9 N3 -7.0(2)
N2 C8 C9 C10 -6.9(2)
C7 C8 C9 C10 174.61(15)
N3 C9 C10 C11 -81.1(2)
C8 C9 C10 C11 97.16(18)
N4 C12 C13 C14 -8.9(3)
C19 C12 C13 C14 168.72(19)
N4 C12 C13 C18 171.06(18)
C19 C12 C13 C18 -11.3(3)
C18 C13 C14 C15 0.2(4)
C12 C13 C14 C15 -179.8(2)
C13 C14 C15 C16 0.1(4)
C14 C15 C16 C17 -0.7(4)
C15 C16 C17 C18 0.9(4)
C14 C13 C18 C17 0.0(3)
C12 C13 C18 C17 -179.97(19)
C16 C17 C18 C13 -0.5(4)
N4 C12 C19 O1 92.1(2)
C13 C12 C19 O1 -85.4(2)
N4 C12 C19 C20 -92.9(2)
C13 C12 C19 C20 89.65(19)
O1 C19 C20 C25 -166.52(16)
C12 C19 C20 C25 18.7(2)
O1 C19 C20 C21 14.8(2)
C12 C19 C20 C21 -160.01(15)
C25 C20 C21 C22 0.4(3)
C19 C20 C21 C22 179.05(16)
C20 C21 C22 C23 0.3(3)
C21 C22 C23 C24 -0.5(3)
C22 C23 C24 C25 -0.1(3)
C23 C24 C25 C20 0.8(3)
C21 C20 C25 C24 -0.9(3)
C19 C20 C25 C24 -179.56(16)
C8 C7 N1 C6 -0.1(3)
C1 C6 N1 C7 -179.95(17)
C5 C6 N1 C7 -0.1(3)
C7 C8 N2 C5 -0.5(2)
C9 C8 N2 C5 -179.06(14)
C4 C5 N2 C8 180.00(18)
C6 C5 N2 C8 0.3(2)
C8 C9 N3 N4 -176.77(13)
C10 C9 N3 N4 1.5(2)
C13 C12 N4 N3 -177.78(14)
C19 C12 N4 N3 4.7(2)
C9 N3 N4 C12 179.90(15)

loop_
_cod_related_entry_id
_cod_related_entry_database
_cod_related_entry_code
1 ChemSpider 21185114
